data_4340319
loop_
_publ_author_name
'He, Yuan-Chun'
'Yang, Jin'
'Liu, Ying-Ying'
'Ma, Jian-Fang'

_publ_section_title
;
 Series of solvent-induced single-crystal to single-crystal
 transformations with different sizes of solvent molecules.
;
_journal_issue 14
_journal_name_full 'Inorganic chemistry'
_journal_page_first 7527
_journal_page_last 7533
_journal_paper_doi 10.1021/ic5008457
_journal_volume 53
_journal_year 2014
_chemical_formula_moiety 'C48 H66 Cu3 N28 O2'
_chemical_formula_sum 'C48 H66 Cu3 N28 O2'
_chemical_formula_weight 1257.91
_chemical_name_systematic
;
 ?
;
_space_group_IT_number 14
_symmetry_cell_setting monoclinic
_symmetry_space_group_name_Hall '-P 2yn'
_symmetry_space_group_name_H-M 'P 1 21/n 1'
_atom_sites_solution_hydrogens geom
_atom_sites_solution_primary direct
_atom_sites_solution_secondary difmap
_audit_creation_method SHELXL-97
_cell_angle_alpha 90.00
_cell_angle_beta 93.449(13)
_cell_angle_gamma 90.00
_cell_formula_units_Z 2
_cell_length_a 13.2610(18)
_cell_length_b 15.134(2)
_cell_length_c 15.5470(19)
_cell_measurement_reflns_used 4398
_cell_measurement_temperature 293(2)
_cell_measurement_theta_max 29.1899
_cell_measurement_theta_min 2.9442
_cell_volume 3114.5(7)
_computing_cell_refinement CrysAlis
_computing_data_collection 'CrysAlis (Oxford Diffraction, 2006)'
_computing_data_reduction CrysAlis
_computing_structure_refinement 'SHELXL-97 (Sheldrick, 2008)'
_computing_structure_solution 'SHELXL-97 (Sheldrick, 2008)'
_diffrn_ambient_temperature 293(2)
_diffrn_detector_area_resol_mean 10.0
_diffrn_measured_fraction_theta_full 0.976
_diffrn_measured_fraction_theta_max 0.976
_diffrn_measurement_device_type 'Oxford Diffraction Gemini R Ultra'
_diffrn_measurement_method '\w scan'
_diffrn_radiation_monochromator graphite
_diffrn_radiation_source 'fine-focus sealed tube'
_diffrn_radiation_type MoK\a
_diffrn_radiation_wavelength 0.71069
_diffrn_reflns_av_R_equivalents 0.0607
_diffrn_reflns_av_sigmaI/netI 0.0955
_diffrn_reflns_limit_h_max 15
_diffrn_reflns_limit_h_min -13
_diffrn_reflns_limit_k_max 13
_diffrn_reflns_limit_k_min -18
_diffrn_reflns_limit_l_max 15
_diffrn_reflns_limit_l_min -18
_diffrn_reflns_number 10781
_diffrn_reflns_theta_full 25.00
_diffrn_reflns_theta_max 25.02
_diffrn_reflns_theta_min 2.95
_exptl_absorpt_coefficient_mu 1.075
_exptl_absorpt_correction_T_max 0.7900
_exptl_absorpt_correction_T_min 0.7674
_exptl_absorpt_correction_type multi-scan
_exptl_absorpt_process_details
;
CrysAlis (Oxford Diffraction, 2006) 
;
_exptl_crystal_colour green
_exptl_crystal_density_diffrn 1.341
_exptl_crystal_density_method 'not measured'
_exptl_crystal_description block
_exptl_crystal_F_000 1306
_exptl_crystal_size_max 0.26
_exptl_crystal_size_mid 0.24
_exptl_crystal_size_min 0.23
_refine_diff_density_max 1.097
_refine_diff_density_min -0.872
_refine_diff_density_rms 0.117
_refine_ls_extinction_method none
_refine_ls_goodness_of_fit_ref 1.046
_refine_ls_hydrogen_treatment mixed
_refine_ls_matrix_type full
_refine_ls_number_parameters 377
_refine_ls_number_reflns 5365
_refine_ls_number_restraints 35
_refine_ls_restrained_S_all 1.042
_refine_ls_R_factor_all 0.1330
_refine_ls_R_factor_gt 0.0848
_refine_ls_shift/su_max 0.000
_refine_ls_shift/su_mean 0.000
_refine_ls_structure_factor_coef Fsqd
_refine_ls_weighting_details 'calc w=1/[\s^2^(Fo^2^)+(0.1065P)^2^+11.1158P] where P=(Fo^2^+2Fc^2^)/3'
_refine_ls_weighting_scheme calc
_refine_ls_wR_factor_gt 0.2009
_refine_ls_wR_factor_ref 0.2401
_reflns_number_gt 3504
_reflns_number_total 5365
_reflns_threshold_expression >2\s(I)
_cod_data_source_file ic5008457_si_002.cif
_cod_data_source_block Compound-(1a)
_cod_depositor_comments 'Adding full bibliography for 4340318--4340326.cif.'
_cod_original_sg_symbol_H-M 'P 21/n'
_cod_database_code 4340319

loop_
_symmetry_equiv_pos_as_xyz
'x, y, z'
'-x+1/2, y+1/2, -z+1/2'
'-x, -y, -z'
'x-1/2, -y-1/2, z-1/2'

loop_
_atom_site_label
_atom_site_type_symbol
_atom_site_fract_x
_atom_site_fract_y
_atom_site_fract_z
_atom_site_U_iso_or_equiv
_atom_site_adp_type
_atom_site_occupancy
_atom_site_symmetry_multiplicity
_atom_site_calc_flag
_atom_site_refinement_flags
_atom_site_disorder_assembly
_atom_site_disorder_group
Cu1 Cu 0.0000 0.0000 0.0000 0.0303(3) Uani 1 2 d S . .
Cu2 Cu -0.05062(7) 0.18856(6) 0.10224(5) 0.0361(3) Uani 1 1 d . . .
C1 C -0.4168(7) 0.3230(6) -0.2394(6) 0.060(2) Uani 1 1 d . . .
H1 H -0.4406 0.3807 -0.2370 0.072 Uiso 1 1 calc R . .
C2 C -0.3489(7) 0.2943(5) -0.1770(5) 0.058(2) Uani 1 1 d . . .
H2 H -0.3271 0.3327 -0.1330 0.070 Uiso 1 1 calc R . .
C3 C -0.3116(6) 0.2095(5) -0.1772(5) 0.0415(18) Uani 1 1 d . . .
C4 C -0.3471(8) 0.1548(6) -0.2450(6) 0.066(3) Uani 1 1 d . . .
H4 H -0.3248 0.0967 -0.2486 0.079 Uiso 1 1 calc R . .
C5 C -0.4156(7) 0.1887(5) -0.3063(5) 0.058(2) Uani 1 1 d . . .
H5 H -0.4387 0.1522 -0.3514 0.070 Uiso 1 1 calc R . .
C6 C -0.2373(6) 0.1767(5) -0.1129(4) 0.0380(17) Uani 1 1 d . . .
C7 C 0.3109(7) 0.2586(6) -0.2693(5) 0.055(2) Uani 1 1 d . . .
H7 H 0.3293 0.3135 -0.2465 0.066 Uiso 1 1 calc R . .
C8 C 0.2504(7) 0.2050(5) -0.2238(5) 0.054(2) Uani 1 1 d . . .
H8 H 0.2262 0.2248 -0.1723 0.064 Uiso 1 1 calc R . .
C9 C 0.2252(6) 0.1222(5) -0.2536(4) 0.0417(18) Uani 1 1 d . . .
C10 C 0.2608(6) 0.0976(5) -0.3323(5) 0.048(2) Uani 1 1 d . . .
H10 H 0.2452 0.0425 -0.3559 0.057 Uiso 1 1 calc R . .
C11 C 0.3196(7) 0.1565(5) -0.3749(5) 0.049(2) Uani 1 1 d . . .
H11 H 0.3428 0.1392 -0.4276 0.059 Uiso 1 1 calc R . .
C12 C 0.1638(5) 0.0626(5) -0.2058(4) 0.0330(15) Uani 1 1 d . . .
C13 C 0.0186(9) 0.3034(10) -0.0745(7) 0.096(2) Uani 1 1 d U . .
H13 H 0.0418 0.2461 -0.0817 0.115 Uiso 1 1 calc R . .
C14 C -0.0039(16) 0.3099(10) -0.2228(10) 0.143(3) Uani 1 1 d U . .
H14A H -0.0227 0.3520 -0.2671 0.214 Uiso 1 1 calc R . .
H14B H -0.0508 0.2615 -0.2257 0.214 Uiso 1 1 calc R . .
H14C H 0.0629 0.2882 -0.2312 0.214 Uiso 1 1 calc R . .
C15 C -0.0335(15) 0.4412(10) -0.1196(10) 0.143(3) Uani 1 1 d U . .
H15A H -0.0499 0.4729 -0.1721 0.214 Uiso 1 1 calc R . .
H15B H 0.0219 0.4699 -0.0883 0.214 Uiso 1 1 calc R . .
H15C H -0.0912 0.4404 -0.0851 0.214 Uiso 1 1 calc R . .
N1 N -0.4505(5) 0.2708(4) -0.3043(4) 0.0428(15) Uani 1 1 d . . .
N2 N -0.2056(5) 0.2216(4) -0.0426(4) 0.0414(15) Uani 1 1 d . . .
N3 N -0.1400(5) 0.1665(4) -0.0040(4) 0.0381(14) Uani 1 1 d . . .
N4 N -0.1296(5) 0.0929(4) -0.0482(4) 0.0424(15) Uani 1 1 d . . .
N5 N -0.1922(5) 0.0977(4) -0.1188(4) 0.0476(16) Uani 1 1 d . . .
N6 N 0.3450(4) 0.2352(4) -0.3458(4) 0.0385(14) Uani 1 1 d . . .
N7 N 0.1163(5) 0.0873(4) -0.1353(4) 0.0379(14) Uani 1 1 d . . .
N8 N 0.0724(4) 0.0143(4) -0.1095(4) 0.0363(14) Uani 1 1 d . . .
N9 N 0.0938(4) -0.0528(4) -0.1598(3) 0.0349(13) Uani 1 1 d . . .
N10 N 0.1511(5) -0.0238(4) -0.2213(4) 0.0418(15) Uani 1 1 d . . .
N11 N 0.0556(4) 0.1167(4) 0.0497(3) 0.0326(13) Uani 1 1 d . . .
N12 N 0.1424(5) 0.1334(5) 0.0575(5) 0.0573(19) Uani 1 1 d . . .
N13 N 0.2254(7) 0.1519(9) 0.0641(10) 0.142(6) Uani 1 1 d . . .
N14 N -0.0053(13) 0.3519(9) -0.1396(9) 0.142(3) Uani 1 1 d U . .
O1 O 0.0099(6) 0.3360(6) 0.0033(5) 0.096(2) Uani 1 1 d U . .
C16 C -0.152(3) 0.066(2) -0.3822(17) 0.215(13) Uani 1 1 d D A .
C17 C -0.064(3) 0.098(3) -0.370(2) 0.263(19) Uani 1 1 d D . .
C18 C -0.016(2) 0.161(2) -0.432(3) 0.243(16) Uani 1 1 d U A .
C21 C -0.2114(18) 0.0719(19) -0.4643(16) 0.184(10) Uani 1 1 d . . .
C19 C -0.079(3) 0.169(2) -0.517(3) 0.222(13) Uani 1 1 d U . .
C22 C -0.405(3) 0.018(3) 0.014(4) 0.419(14) Uani 1 1 d U . .
C23 C -0.557(3) 0.031(3) -0.078(4) 0.419(14) Uani 1 1 d DU . .
C24 C -0.473(3) 0.069(3) -0.034(4) 0.419(14) Uani 1 1 d DU . .
H24A H -0.4982 0.1135 0.0049 0.503 Uiso 1 1 calc R . .
H24B H -0.4357 0.1007 -0.0759 0.503 Uiso 1 1 calc R . .
C20 C -0.182(6) 0.126(4) -0.519(5) 0.20(3) Uani 0.62(17) 1 d P A 1
C20' C -0.143(10) 0.115(4) -0.542(4) 0.14(3) Uani 0.38(17) 1 d PU A 2

loop_
_atom_site_aniso_label
_atom_site_aniso_U_11
_atom_site_aniso_U_22
_atom_site_aniso_U_33
_atom_site_aniso_U_23
_atom_site_aniso_U_13
_atom_site_aniso_U_12
Cu1 0.0349(7) 0.0319(6) 0.0240(6) -0.0009(5) 0.0011(5) -0.0005(5)
Cu2 0.0373(5) 0.0429(5) 0.0270(5) -0.0061(4) -0.0074(4) 0.0076(4)
C1 0.075(6) 0.049(5) 0.053(5) -0.004(4) -0.036(5) 0.012(4)
C2 0.077(6) 0.052(5) 0.043(5) -0.018(4) -0.030(4) 0.011(4)
C3 0.042(4) 0.049(4) 0.031(4) -0.001(3) -0.011(3) -0.004(4)
C4 0.092(7) 0.048(5) 0.052(5) -0.011(4) -0.031(5) 0.015(5)
C5 0.080(6) 0.049(5) 0.041(5) -0.006(4) -0.033(5) 0.006(4)
C6 0.043(4) 0.049(4) 0.021(3) -0.004(3) -0.006(3) 0.002(3)
C7 0.074(6) 0.048(5) 0.046(5) -0.003(4) 0.014(4) -0.012(4)
C8 0.079(6) 0.050(5) 0.034(4) -0.007(4) 0.015(4) -0.016(4)
C9 0.050(5) 0.047(4) 0.027(3) 0.001(3) -0.001(3) -0.003(4)
C10 0.067(5) 0.039(4) 0.037(4) -0.003(3) 0.006(4) -0.014(4)
C11 0.066(5) 0.049(5) 0.034(4) -0.005(3) 0.010(4) -0.015(4)
C12 0.035(4) 0.040(4) 0.024(3) -0.001(3) 0.002(3) -0.005(3)
C13 0.082(4) 0.148(6) 0.055(3) 0.005(4) -0.009(3) -0.011(4)
C14 0.210(9) 0.113(6) 0.106(6) 0.010(5) 0.025(7) 0.051(6)
C15 0.210(9) 0.113(6) 0.107(6) 0.011(5) 0.025(7) 0.052(6)
N1 0.047(4) 0.049(4) 0.031(3) 0.005(3) -0.006(3) -0.007(3)
N2 0.049(4) 0.041(3) 0.032(3) -0.004(3) -0.013(3) 0.011(3)
N3 0.040(3) 0.047(4) 0.027(3) -0.009(3) -0.001(3) 0.011(3)
N4 0.051(4) 0.040(3) 0.035(3) -0.006(3) -0.009(3) 0.008(3)
N5 0.059(4) 0.053(4) 0.028(3) -0.007(3) -0.017(3) 0.014(3)
N6 0.035(3) 0.040(3) 0.040(3) 0.010(3) 0.003(3) -0.006(3)
N7 0.051(4) 0.036(3) 0.028(3) 0.003(2) 0.010(3) -0.010(3)
N8 0.045(4) 0.029(3) 0.035(3) -0.004(2) 0.000(3) -0.001(3)
N9 0.041(3) 0.037(3) 0.027(3) -0.001(3) 0.003(3) -0.002(3)
N10 0.051(4) 0.041(3) 0.034(3) 0.003(3) 0.007(3) -0.011(3)
N11 0.033(3) 0.038(3) 0.027(3) -0.004(2) 0.002(2) -0.001(3)
N12 0.038(4) 0.054(4) 0.080(5) -0.025(4) 0.004(4) -0.004(3)
N13 0.048(6) 0.167(11) 0.213(15) -0.107(11) 0.008(7) -0.023(7)
N14 0.210(9) 0.113(6) 0.106(6) 0.010(5) 0.026(7) 0.051(6)
O1 0.083(4) 0.149(6) 0.055(3) 0.005(4) -0.008(3) -0.011(4)
C16 0.21(3) 0.31(4) 0.127(19) 0.08(2) -0.02(2) -0.03(3)
C17 0.24(4) 0.31(5) 0.22(3) 0.08(3) -0.12(3) -0.02(3)
C18 0.14(2) 0.23(3) 0.35(5) -0.03(3) -0.06(3) -0.01(2)
C21 0.166(19) 0.26(3) 0.131(18) 0.002(18) 0.006(16) -0.081(18)
C19 0.20(3) 0.21(3) 0.25(3) 0.04(2) 0.01(2) -0.05(2)
C22 0.152(19) 0.43(3) 0.69(4) 0.31(3) 0.08(2) 0.026(19)
C23 0.152(19) 0.43(3) 0.69(4) 0.31(3) 0.08(2) 0.027(19)
C24 0.152(19) 0.43(3) 0.69(4) 0.32(3) 0.08(2) 0.026(19)
C20 0.21(5) 0.31(7) 0.08(3) -0.04(4) 0.01(3) -0.15(5)
C20' 0.28(8) 0.11(4) 0.04(2) 0.04(2) 0.02(3) -0.02(4)

loop_
_atom_type_symbol
_atom_type_description
_atom_type_scat_dispersion_real
_atom_type_scat_dispersion_imag
_atom_type_scat_source
C C 0.0033 0.0016 'International Tables Vol C Tables 4.2.6.8 and 6.1.1.4'
H H 0.0000 0.0000 'International Tables Vol C Tables 4.2.6.8 and 6.1.1.4'
N N 0.0061 0.0033 'International Tables Vol C Tables 4.2.6.8 and 6.1.1.4'
O O 0.0106 0.0060 'International Tables Vol C Tables 4.2.6.8 and 6.1.1.4'
Cu Cu 0.3201 1.2651 'International Tables Vol C Tables 4.2.6.8 and 6.1.1.4'

loop_
_geom_angle_atom_site_label_1
_geom_angle_atom_site_label_2
_geom_angle_atom_site_label_3
_geom_angle
_geom_angle_site_symmetry_1
_geom_angle_site_symmetry_3
N8 Cu1 N8 180.0(3) . 3
N8 Cu1 N11 87.3(2) . 3
N8 Cu1 N11 92.7(2) 3 3
N8 Cu1 N11 92.7(2) . .
N8 Cu1 N11 87.3(2) 3 .
N11 Cu1 N11 180.0(3) 3 .
N8 Cu1 N4 92.5(2) . .
N8 Cu1 N4 87.5(2) 3 .
N11 Cu1 N4 99.2(2) 3 .
N11 Cu1 N4 80.8(2) . .
N8 Cu1 N4 87.5(2) . 3
N8 Cu1 N4 92.5(2) 3 3
N11 Cu1 N4 80.8(2) 3 3
N11 Cu1 N4 99.2(2) . 3
N4 Cu1 N4 180.0(3) . 3
N11 Cu2 N3 88.2(2) . .
N11 Cu2 N1 90.6(2) . 4_666
N3 Cu2 N1 169.2(3) . 4_666
N11 Cu2 N6 178.0(2) . 4_566
N3 Cu2 N6 92.3(2) . 4_566
N1 Cu2 N6 88.5(2) 4_666 4_566
N11 Cu2 N9 82.7(2) . 3
N3 Cu2 N9 91.3(2) . 3
N1 Cu2 N9 99.2(2) 4_666 3
N6 Cu2 N9 99.3(2) 4_566 3
N1 C1 C2 122.0(8) . .
N1 C1 H1 119.0 . .
C2 C1 H1 119.0 . .
C1 C2 C3 121.4(7) . .
C1 C2 H2 119.3 . .
C3 C2 H2 119.3 . .
C2 C3 C4 116.7(7) . .
C2 C3 C6 123.2(7) . .
C4 C3 C6 120.1(7) . .
C5 C4 C3 118.6(8) . .
C5 C4 H4 120.7 . .
C3 C4 H4 120.7 . .
N1 C5 C4 123.4(7) . .
N1 C5 H5 118.3 . .
C4 C5 H5 118.3 . .
N2 C6 N5 112.9(6) . .
N2 C6 C3 124.0(7) . .
N5 C6 C3 123.0(6) . .
N6 C7 C8 122.7(7) . .
N6 C7 H7 118.7 . .
C8 C7 H7 118.7 . .
C7 C8 C9 120.4(7) . .
C7 C8 H8 119.8 . .
C9 C8 H8 119.8 . .
C8 C9 C10 117.0(7) . .
C8 C9 C12 121.9(6) . .
C10 C9 C12 121.1(7) . .
C11 C10 C9 118.8(7) . .
C11 C10 H10 120.6 . .
C9 C10 H10 120.6 . .
N6 C11 C10 124.2(7) . .
N6 C11 H11 117.9 . .
C10 C11 H11 117.9 . .
N10 C12 N7 110.9(6) . .
N10 C12 C9 125.7(6) . .
N7 C12 C9 123.3(6) . .
N14 C13 O1 118.8(14) . .
N14 C13 H13 120.6 . .
O1 C13 H13 120.6 . .
N14 C14 H14A 109.5 . .
N14 C14 H14B 109.5 . .
H14A C14 H14B 109.5 . .
N14 C14 H14C 109.5 . .
H14A C14 H14C 109.5 . .
H14B C14 H14C 109.5 . .
N14 C15 H15A 109.5 . .
N14 C15 H15B 109.5 . .
H15A C15 H15B 109.5 . .
N14 C15 H15C 109.5 . .
H15A C15 H15C 109.5 . .
H15B C15 H15C 109.5 . .
C5 N1 C1 118.0(7) . .
C5 N1 Cu2 119.2(5) . 4_565
C1 N1 Cu2 122.9(5) . 4_565
N3 N2 C6 102.5(6) . .
N4 N3 N2 112.5(6) . .
N4 N3 Cu2 119.6(4) . .
N2 N3 Cu2 127.6(4) . .
N3 N4 N5 107.6(6) . .
N3 N4 Cu1 116.4(4) . .
N5 N4 Cu1 135.4(5) . .
N4 N5 C6 104.4(5) . .
C11 N6 C7 116.9(6) . .
C11 N6 Cu2 123.5(5) . 4_665
C7 N6 Cu2 118.8(5) . 4_665
N8 N7 C12 104.5(5) . .
N7 N8 N9 110.4(5) . .
N7 N8 Cu1 125.9(4) . .
N9 N8 Cu1 123.1(4) . .
N8 N9 N10 108.9(5) . .
N8 N9 Cu2 112.6(4) . 3
N10 N9 Cu2 137.0(4) . 3
N9 N10 C12 105.3(5) . .
N12 N11 Cu2 123.5(5) . .
N12 N11 Cu1 123.5(5) . .
Cu2 N11 Cu1 112.2(3) . .
N13 N12 N11 178.0(12) . .
C13 N14 C15 115.1(14) . .
C13 N14 C14 116.3(13) . .
C15 N14 C14 128.6(13) . .
C17 C16 C21 123(3) . .
C16 C17 C18 125(3) . .
C17 C18 C19 112(2) . .
C20 C21 C16 117(3) . .
C20 C21 C20' 20(5) . .
C16 C21 C20' 111(4) . .
C20' C19 C20 26(5) . .
C20' C19 C18 124(4) . .
C20 C19 C18 116(3) . .
C23 C22 C24 116(3) 3_455 .
C22 C23 C24 101(6) 3_455 .
C23 C24 C22 121(5) . .
C23 C24 H24A 107.1 . .
C22 C24 H24A 107.1 . .
C23 C24 H24B 107.1 . .
C22 C24 H24B 107.1 . .
H24A C24 H24B 106.8 . .
C21 C20 C19 125(4) . .
C19 C20' C21 115(5) . .

loop_
_geom_bond_atom_site_label_1
_geom_bond_atom_site_label_2
_geom_bond_distance
_geom_bond_site_symmetry_2
Cu1 N8 2.016(6) .
Cu1 N8 2.016(6) 3
Cu1 N11 2.048(5) 3
Cu1 N11 2.048(5) .
Cu1 N4 2.310(6) .
Cu1 N4 2.310(6) 3
Cu2 N11 1.992(5) .
Cu2 N3 2.002(6) .
Cu2 N1 2.005(6) 4_666
Cu2 N6 2.009(5) 4_566
Cu2 N9 2.327(6) 3
C1 N1 1.337(10) .
C1 C2 1.355(11) .
C1 H1 0.9300 .
C2 C3 1.376(11) .
C2 H2 0.9300 .
C3 C4 1.399(11) .
C3 C6 1.448(10) .
C4 C5 1.376(12) .
C4 H4 0.9300 .
C5 N1 1.327(10) .
C5 H5 0.9300 .
C6 N2 1.334(9) .
C6 N5 1.343(9) .
C7 N6 1.344(10) .
C7 C8 1.369(11) .
C7 H7 0.9300 .
C8 C9 1.370(11) .
C8 H8 0.9300 .
C9 C10 1.389(10) .
C9 C12 1.450(10) .
C10 C11 1.379(10) .
C10 H10 0.9300 .
C11 N6 1.312(9) .
C11 H11 0.9300 .
C12 N10 1.339(9) .
C12 N7 1.349(8) .
C13 N14 1.274(16) .
C13 O1 1.318(14) .
C13 H13 0.9300 .
C14 N14 1.443(19) .
C14 H14A 0.9600 .
C14 H14B 0.9600 .
C14 H14C 0.9600 .
C15 N14 1.442(17) .
C15 H15A 0.9600 .
C15 H15B 0.9600 .
C15 H15C 0.9600 .
N1 Cu2 2.005(6) 4_565
N2 N3 1.322(8) .
N3 N4 1.320(8) .
N4 N5 1.338(8) .
N6 Cu2 2.009(5) 4_665
N7 N8 1.321(8) .
N8 N9 1.323(8) .
N9 N10 1.331(8) .
N9 Cu2 2.327(6) 3
N11 N12 1.178(8) .
N12 N13 1.134(11) .
C16 C17 1.27(4) .
C16 C21 1.46(3) .
C17 C18 1.51(4) .
C18 C19 1.53(4) .
C21 C20 1.26(7) .
C21 C20' 1.69(9) .
C19 C20' 1.22(9) .
C19 C20 1.51(7) .
C22 C23 1.36(5) 3_455
C22 C24 1.37(5) .
C23 C22 1.36(5) 3_455
C23 C24 1.40(7) .
C24 H24A 0.9700 .
C24 H24B 0.9700 .

loop_
_geom_torsion_atom_site_label_1
_geom_torsion_atom_site_label_2
_geom_torsion_atom_site_label_3
_geom_torsion_atom_site_label_4
_geom_torsion
_geom_torsion_site_symmetry_1
_geom_torsion_site_symmetry_4
N1 C1 C2 C3 -0.3(15) . .
C1 C2 C3 C4 0.1(14) . .
C1 C2 C3 C6 178.5(8) . .
C2 C3 C4 C5 0.2(14) . .
C6 C3 C4 C5 -178.3(8) . .
C3 C4 C5 N1 -0.4(16) . .
C2 C3 C6 N2 7.4(13) . .
C4 C3 C6 N2 -174.3(8) . .
C2 C3 C6 N5 -171.9(8) . .
C4 C3 C6 N5 6.5(12) . .
N6 C7 C8 C9 2.7(14) . .
C7 C8 C9 C10 -2.2(13) . .
C7 C8 C9 C12 178.1(8) . .
C8 C9 C10 C11 0.8(12) . .
C12 C9 C10 C11 -179.5(7) . .
C9 C10 C11 N6 0.1(13) . .
C8 C9 C12 N10 -166.8(8) . .
C10 C9 C12 N10 13.5(12) . .
C8 C9 C12 N7 8.9(12) . .
C10 C9 C12 N7 -170.8(7) . .
C4 C5 N1 C1 0.2(14) . .
C4 C5 N1 Cu2 -179.8(8) . 4_565
C2 C1 N1 C5 0.1(14) . .
C2 C1 N1 Cu2 -179.8(7) . 4_565
N5 C6 N2 N3 -1.0(8) . .
C3 C6 N2 N3 179.7(7) . .
C6 N2 N3 N4 1.3(8) . .
C6 N2 N3 Cu2 175.0(5) . .
N11 Cu2 N3 N4 29.4(5) . .
N1 Cu2 N3 N4 113.4(13) 4_666 .
N6 Cu2 N3 N4 -152.5(5) 4_566 .
N9 Cu2 N3 N4 -53.2(5) 3 .
N11 Cu2 N3 N2 -143.8(6) . .
N1 Cu2 N3 N2 -59.9(15) 4_666 .
N6 Cu2 N3 N2 34.3(6) 4_566 .
N9 Cu2 N3 N2 133.6(6) 3 .
N2 N3 N4 N5 -1.2(8) . .
Cu2 N3 N4 N5 -175.4(5) . .
N2 N3 N4 Cu1 170.8(5) . .
Cu2 N3 N4 Cu1 -3.4(7) . .
N8 Cu1 N4 N3 -116.5(5) . .
N8 Cu1 N4 N3 63.5(5) 3 .
N11 Cu1 N4 N3 155.8(5) 3 .
N11 Cu1 N4 N3 -24.2(5) . .
N4 Cu1 N4 N3 35(87) 3 .
N8 Cu1 N4 N5 52.6(7) . .
N8 Cu1 N4 N5 -127.4(7) 3 .
N11 Cu1 N4 N5 -35.0(7) 3 .
N11 Cu1 N4 N5 145.0(7) . .
N4 Cu1 N4 N5 -155(87) 3 .
N3 N4 N5 C6 0.5(8) . .
Cu1 N4 N5 C6 -169.3(6) . .
N2 C6 N5 N4 0.3(9) . .
C3 C6 N5 N4 179.7(7) . .
C10 C11 N6 C7 0.2(13) . .
C10 C11 N6 Cu2 169.1(6) . 4_665
C8 C7 N6 C11 -1.6(13) . .
C8 C7 N6 Cu2 -171.1(7) . 4_665
N10 C12 N7 N8 -1.4(8) . .
C9 C12 N7 N8 -177.7(6) . .
C12 N7 N8 N9 1.7(7) . .
C12 N7 N8 Cu1 173.3(5) . .
N8 Cu1 N8 N7 -11(34) 3 .
N11 Cu1 N8 N7 167.3(6) 3 .
N11 Cu1 N8 N7 -12.7(6) . .
N4 Cu1 N8 N7 68.2(6) . .
N4 Cu1 N8 N7 -111.8(6) 3 .
N8 Cu1 N8 N9 160(34) 3 .
N11 Cu1 N8 N9 -22.1(5) 3 .
N11 Cu1 N8 N9 157.9(5) . .
N4 Cu1 N8 N9 -121.2(5) . .
N4 Cu1 N8 N9 58.8(5) 3 .
N7 N8 N9 N10 -1.3(7) . .
Cu1 N8 N9 N10 -173.2(4) . .
N7 N8 N9 Cu2 167.2(4) . 3
Cu1 N8 N9 Cu2 -4.7(6) . 3
N8 N9 N10 C12 0.4(7) . .
Cu2 N9 N10 C12 -164.0(5) 3 .
N7 C12 N10 N9 0.7(8) . .
C9 C12 N10 N9 176.9(6) . .
N3 Cu2 N11 N12 142.8(7) . .
N1 Cu2 N11 N12 -26.4(7) 4_666 .
N6 Cu2 N11 N12 39(7) 4_566 .
N9 Cu2 N11 N12 -125.6(7) 3 .
N3 Cu2 N11 Cu1 -47.5(3) . .
N1 Cu2 N11 Cu1 143.2(3) 4_666 .
N6 Cu2 N11 Cu1 -152(7) 4_566 .
N9 Cu2 N11 Cu1 44.0(3) 3 .
N8 Cu1 N11 N12 -55.3(7) . .
N8 Cu1 N11 N12 124.7(7) 3 .
N11 Cu1 N11 N12 114(100) 3 .
N4 Cu1 N11 N12 -147.4(7) . .
N4 Cu1 N11 N12 32.6(7) 3 .
N8 Cu1 N11 Cu2 135.0(3) . .
N8 Cu1 N11 Cu2 -45.0(3) 3 .
N11 Cu1 N11 Cu2 -55(100) 3 .
N4 Cu1 N11 Cu2 42.9(3) . .
N4 Cu1 N11 Cu2 -137.1(3) 3 .
Cu2 N11 N12 N13 -58(31) . .
Cu1 N11 N12 N13 134(31) . .
O1 C13 N14 C15 4(2) . .
O1 C13 N14 C14 -174.0(14) . .
C21 C16 C17 C18 12(7) . .
C16 C17 C18 C19 -10(6) . .
C17 C16 C21 C20 -14(7) . .
C17 C16 C21 C20' 7(6) . .
C17 C18 C19 C20' -19(9) . .
C17 C18 C19 C20 9(6) . .
C22 C23 C24 C22 50(8) 3_455 .
C23 C22 C24 C23 -57(11) 3_455 .
C16 C21 C20 C19 15(10) . .
C20' C21 C20 C19 -62(12) . .
C20' C19 C20 C21 102(12) . .
C18 C19 C20 C21 -14(9) . .
C20 C19 C20' C21 -41(7) . .
C18 C19 C20' C21 37(11) . .
C20 C21 C20' C19 80(11) . .
C16 C21 C20' C19 -32(9) . .
